data_7041059
loop_
_publ_author_name
'Tian, Hua'
'Cheng, Ai-Ling'
'Gao, En-Qing'

_publ_section_title
;
 Ferro- or antiferromagnetic interactions controlled by ditopic or
 chelating auxiliary ligands in 3D metal-organic frameworks.
;
_journal_issue 46
_journal_name_full 'Dalton transactions (Cambridge, England : 2003)'
_journal_page_first 18696
_journal_page_last 18703
_journal_paper_doi 10.1039/c6dt03975h
_journal_volume 45
_journal_year 2016
_chemical_formula_sum 'C22 H12 Co N4 O8'
_chemical_formula_weight 519.29
_chemical_name_systematic
;
 ?
;
_space_group_crystal_system monoclinic
_space_group_IT_number 15
_space_group_name_Hall '-C 2yc'
_space_group_name_H-M_alt 'C 1 2/c 1'
_symmetry_space_group_name_Hall '-C 2yc'
_symmetry_space_group_name_H-M 'C 1 2/c 1'
_atom_sites_solution_hydrogens geom
_atom_sites_solution_primary direct
_atom_sites_solution_secondary difmap
_audit_creation_method SHELXL-2014
_audit_update_record
;
2016-10-16 deposited with the CCDC.
2016-10-28 downloaded from the CCDC.
;
_cell_angle_alpha 90
_cell_angle_beta 108.344(2)
_cell_angle_gamma 90
_cell_formula_units_Z 4
_cell_length_a 19.8858(9)
_cell_length_b 11.4146(5)
_cell_length_c 9.5384(5)
_cell_measurement_reflns_used 8009
_cell_measurement_temperature 296(2)
_cell_measurement_theta_max 28.30
_cell_measurement_theta_min 2.81
_cell_volume 2055.08(17)
_computing_structure_refinement 'SHELXL-2014 (Sheldrick, 2014)'
_diffrn_ambient_temperature 296(2)
_diffrn_measured_fraction_theta_full 0.999
_diffrn_measured_fraction_theta_max 0.986
_diffrn_measurement_device_type 'CCD area detector'
_diffrn_measurement_method 'phi and omega scans'
_diffrn_radiation_monochromator graphite
_diffrn_radiation_source 'fine-focus sealed tube'
_diffrn_radiation_type MoK\a
_diffrn_radiation_wavelength 0.71073
_diffrn_reflns_av_R_equivalents 0.0302
_diffrn_reflns_av_unetI/netI 0.0196
_diffrn_reflns_Laue_measured_fraction_full 0.999
_diffrn_reflns_Laue_measured_fraction_max 0.986
_diffrn_reflns_limit_h_max 26
_diffrn_reflns_limit_h_min -24
_diffrn_reflns_limit_k_max 15
_diffrn_reflns_limit_k_min -15
_diffrn_reflns_limit_l_max 11
_diffrn_reflns_limit_l_min -12
_diffrn_reflns_number 13645
_diffrn_reflns_point_group_measured_fraction_full 0.999
_diffrn_reflns_point_group_measured_fraction_max 0.986
_diffrn_reflns_theta_full 25.242
_diffrn_reflns_theta_max 28.311
_diffrn_reflns_theta_min 2.085
_exptl_absorpt_coefficient_mu 0.897
_exptl_absorpt_correction_T_max 0.892
_exptl_absorpt_correction_T_min 0.761
_exptl_absorpt_correction_type multi-scan
_exptl_absorpt_process_details SADABS
_exptl_crystal_colour red
_exptl_crystal_density_diffrn 1.678
_exptl_crystal_description rod
_exptl_crystal_F_000 1052
_exptl_crystal_preparation ', Magnetic properties'
_exptl_crystal_size_max 0.280
_exptl_crystal_size_mid 0.150
_exptl_crystal_size_min 0.120
_refine_diff_density_max 0.672
_refine_diff_density_min -0.229
_refine_diff_density_rms 0.076
_refine_ls_extinction_method none
_refine_ls_goodness_of_fit_ref 1.030
_refine_ls_hydrogen_treatment constr
_refine_ls_matrix_type full
_refine_ls_number_parameters 161
_refine_ls_number_reflns 2531
_refine_ls_number_restraints 0
_refine_ls_restrained_S_all 1.030
_refine_ls_R_factor_all 0.0351
_refine_ls_R_factor_gt 0.0314
_refine_ls_shift/su_max 0.001
_refine_ls_shift/su_mean 0.000
_refine_ls_structure_factor_coef Fsqd
_refine_ls_weighting_details 'w=1/[\s^2^(Fo^2^)+(0.0505P)^2^+2.5674P] where P=(Fo^2^+2Fc^2^)/3'
_refine_ls_weighting_scheme calc
_refine_ls_wR_factor_gt 0.0822
_refine_ls_wR_factor_ref 0.0853
_reflns_Friedel_coverage 0.000
_reflns_number_gt 2282
_reflns_number_total 2531
_reflns_threshold_expression 'I > 2\s(I)'
_cod_data_source_file c6dt03975h1.cif
_cod_data_source_block 1
_cod_depositor_comments 'Adding full bibliography for 7041059--7041061.cif.'
_cod_database_code 7041059
_shelx_space_group_comment
;
The symmetry employed for this shelxl refinement is uniquely defined
by the following loop, which should always be used as a source of
symmetry information in preference to the above space-group names.
They are only intended as comments.
;
_shelx_estimated_absorpt_t_min 0.787
_shelx_estimated_absorpt_t_max 0.900
_shelxl_version_number 2014-3

loop_
_space_group_symop_operation_xyz
'x, y, z'
'-x, y, -z+1/2'
'x+1/2, y+1/2, z'
'-x+1/2, y+1/2, -z+1/2'
'-x, -y, -z'
'x, -y, z-1/2'
'-x+1/2, -y+1/2, -z'
'x+1/2, -y+1/2, z-1/2'

loop_
_atom_site_label
_atom_site_type_symbol
_atom_site_fract_x
_atom_site_fract_y
_atom_site_fract_z
_atom_site_U_iso_or_equiv
_atom_site_adp_type
_atom_site_occupancy
_atom_site_site_symmetry_order
_atom_site_calc_flag
_atom_site_refinement_flags_posn
_atom_site_refinement_flags_adp
_atom_site_refinement_flags_occupancy
Co1 Co 0.0000 -0.04153(2) 0.2500 0.01223(10) Uani 1 2 d S T P
C1 C 0.10001(8) -0.03346(12) 0.05439(17) 0.0143(3) Uani 1 1 d . . .
C2 C 0.16030(8) -0.09917(13) 0.02484(16) 0.0170(3) Uani 1 1 d . . .
C3 C 0.19597(9) -0.04769(13) -0.06593(18) 0.0192(3) Uani 1 1 d . . .
H3A H 0.1852 0.0282 -0.1014 0.023 Uiso 1 1 calc R U .
C4 C 0.17877(8) -0.20892(14) 0.08189(17) 0.0186(3) Uani 1 1 d . . .
H4A H 0.1558 -0.2414 0.1438 0.022 Uiso 1 1 calc R U .
C5 C 0.24656(8) -0.11127(14) -0.10086(18) 0.0198(3) Uani 1 1 d . . .
C6 C 0.23257(8) -0.27401(14) 0.04798(17) 0.0182(3) Uani 1 1 d . . .
C7 C 0.05052(8) 0.21027(14) 0.21752(19) 0.0208(3) Uani 1 1 d . . .
H7A H 0.0858 0.1694 0.1932 0.025 Uiso 1 1 calc R U .
C8 C 0.05311(9) 0.33148(13) 0.2183(2) 0.0228(3) Uani 1 1 d . . .
H8A H 0.0901 0.3702 0.1977 0.027 Uiso 1 1 calc R U .
C9 C 0.0000 0.39474(18) 0.2500 0.0181(4) Uani 1 2 d S T P
C10 C 0.0000 0.52450(18) 0.2500 0.0187(4) Uani 1 2 d S T P
C11 C -0.06073(9) 0.58744(14) 0.17677(19) 0.0229(3) Uani 1 1 d . . .
H11A H -0.1025 0.5485 0.1270 0.027 Uiso 1 1 calc R U .
C12 C -0.05831(9) 0.70894(13) 0.17866(19) 0.0215(3) Uani 1 1 d . . .
H12A H -0.0991 0.7500 0.1280 0.026 Uiso 1 1 calc R U .
N1 N 0.27887(8) -0.05671(13) -0.20396(18) 0.0273(3) Uani 1 1 d . . .
N2 N 0.0000 0.14864(15) 0.2500 0.0155(3) Uani 1 2 d S T P
N3 N 0.0000 0.77009(15) 0.2500 0.0163(4) Uani 1 2 d S T P
O1 O 0.08632(6) -0.06082(9) 0.16980(12) 0.0171(2) Uani 1 1 d . . .
O2 O 0.06993(6) 0.04481(9) -0.03609(12) 0.0163(2) Uani 1 1 d . . .
O3 O 0.27995(9) -0.11299(14) -0.31253(16) 0.0423(4) Uani 1 1 d . . .
O4 O 0.29992(9) 0.04379(13) -0.1782(2) 0.0430(4) Uani 1 1 d . . .

loop_
_atom_site_aniso_label
_atom_site_aniso_U_11
_atom_site_aniso_U_22
_atom_site_aniso_U_33
_atom_site_aniso_U_23
_atom_site_aniso_U_13
_atom_site_aniso_U_12
Co1 0.01582(16) 0.00706(14) 0.01581(16) 0.000 0.00784(11) 0.000
C1 0.0139(7) 0.0117(6) 0.0180(7) -0.0028(5) 0.0061(6) 0.0002(5)
C2 0.0164(7) 0.0179(7) 0.0173(7) -0.0012(5) 0.0063(6) 0.0043(5)
C3 0.0190(8) 0.0168(7) 0.0227(8) 0.0033(5) 0.0079(6) 0.0039(5)
C4 0.0205(7) 0.0193(7) 0.0188(7) 0.0025(6) 0.0103(6) 0.0043(6)
C5 0.0209(7) 0.0199(7) 0.0221(7) 0.0055(6) 0.0118(6) 0.0034(6)
C6 0.0194(7) 0.0179(7) 0.0190(7) 0.0033(6) 0.0085(6) 0.0037(6)
C7 0.0243(8) 0.0118(7) 0.0311(8) -0.0010(6) 0.0159(7) 0.0014(6)
C8 0.0260(8) 0.0118(7) 0.0363(9) 0.0001(6) 0.0179(7) -0.0023(6)
C9 0.0227(11) 0.0083(9) 0.0239(10) 0.000 0.0080(9) 0.000
C10 0.0259(11) 0.0086(9) 0.0246(11) 0.000 0.0122(9) 0.000
C11 0.0235(8) 0.0115(7) 0.0321(9) -0.0024(6) 0.0066(7) -0.0027(6)
C12 0.0221(8) 0.0125(7) 0.0281(8) 0.0005(6) 0.0055(7) 0.0015(6)
N1 0.0258(8) 0.0285(8) 0.0340(8) 0.0154(6) 0.0185(7) 0.0103(6)
N2 0.0200(9) 0.0087(7) 0.0188(8) 0.000 0.0077(7) 0.000
N3 0.0217(9) 0.0078(7) 0.0207(9) 0.000 0.0084(7) 0.000
O1 0.0189(5) 0.0157(5) 0.0195(5) 0.0021(4) 0.0100(4) 0.0040(4)
O2 0.0187(5) 0.0127(5) 0.0181(5) 0.0012(4) 0.0066(4) 0.0031(4)
O3 0.0578(10) 0.0451(9) 0.0362(8) 0.0174(6) 0.0322(7) 0.0254(7)
O4 0.0381(8) 0.0359(8) 0.0604(10) 0.0144(7) 0.0234(8) -0.0057(6)

loop_
_atom_type_symbol
_atom_type_description
_atom_type_scat_dispersion_real
_atom_type_scat_dispersion_imag
_atom_type_scat_source
C C 0.0033 0.0016 'International Tables Vol C Tables 4.2.6.8 and 6.1.1.4'
H H 0.0000 0.0000 'International Tables Vol C Tables 4.2.6.8 and 6.1.1.4'
Co Co 0.3494 0.9721 'International Tables Vol C Tables 4.2.6.8 and 6.1.1.4'
N N 0.0061 0.0033 'International Tables Vol C Tables 4.2.6.8 and 6.1.1.4'
O O 0.0106 0.0060 'International Tables Vol C Tables 4.2.6.8 and 6.1.1.4'

loop_
_geom_angle_atom_site_label_1
_geom_angle_atom_site_label_2
_geom_angle_atom_site_label_3
_geom_angle
_geom_angle_site_symmetry_1
_geom_angle_site_symmetry_3
O2 Co1 O2 177.93(6) 6_556 5
O2 Co1 O1 89.12(4) 6_556 .
O2 Co1 O1 90.67(4) 5 .
O2 Co1 O1 90.67(4) 6_556 2
O2 Co1 O1 89.12(4) 5 2
O1 Co1 O1 167.96(6) . 2
O2 Co1 N3 88.97(3) 6_556 1_545
O2 Co1 N3 88.97(3) 5 1_545
O1 Co1 N3 83.98(3) . 1_545
O1 Co1 N3 83.98(3) 2 1_545
O2 Co1 N2 91.03(3) 6_556 .
O2 Co1 N2 91.03(3) 5 .
O1 Co1 N2 96.02(3) . .
O1 Co1 N2 96.02(3) 2 .
N3 Co1 N2 180.0 1_545 .
O1 C1 O2 126.35(14) . .
O1 C1 C2 116.33(13) . .
O2 C1 C2 117.29(13) . .
C4 C2 C3 120.13(13) . .
C4 C2 C1 120.55(13) . .
C3 C2 C1 119.29(13) . .
C5 C3 C2 118.74(14) . .
C5 C3 H3A 120.6 . .
C2 C3 H3A 120.6 . .
C2 C4 C6 120.99(14) . .
C2 C4 H4A 119.5 . .
C6 C4 H4A 119.5 . .
C3 C5 C6 124.08(14) . 7_545
C3 C5 N1 116.66(14) . .
C6 C5 N1 119.22(13) 7_545 .
C5 C6 C6 115.99(17) 7_545 7_545
C5 C6 C4 123.99(14) 7_545 .
C6 C6 C4 119.99(18) 7_545 .
N2 C7 C8 123.56(14) . .
N2 C7 H7A 118.2 . .
C8 C7 H7A 118.2 . .
C7 C8 C9 119.40(15) . .
C7 C8 H8A 120.3 . .
C9 C8 H8A 120.3 . .
C8 C9 C8 117.36(19) 2 .
C8 C9 C10 121.32(10) 2 .
C8 C9 C10 121.32(10) . .
C11 C10 C11 117.8(2) . 2
C11 C10 C9 121.12(10) . .
C11 C10 C9 121.12(10) 2 .
C12 C11 C10 119.27(15) . .
C12 C11 H11A 120.4 . .
C10 C11 H11A 120.4 . .
N3 C12 C11 123.22(15) . .
N3 C12 H12A 118.4 . .
C11 C12 H12A 118.4 . .
O4 N1 O3 124.59(17) . .
O4 N1 C5 117.25(16) . .
O3 N1 C5 118.08(16) . .
C7 N2 C7 116.68(18) 2 .
C7 N2 Co1 121.66(9) 2 .
C7 N2 Co1 121.66(9) . .
C12 N3 C12 117.26(18) . 2
C12 N3 Co1 121.37(9) . 1_565
C12 N3 Co1 121.37(9) 2 1_565
C1 O1 Co1 136.24(10) . .
C1 O2 Co1 133.59(10) . 5

loop_
_geom_bond_atom_site_label_1
_geom_bond_atom_site_label_2
_geom_bond_distance
_geom_bond_site_symmetry_2
Co1 O2 2.0766(11) 6_556
Co1 O2 2.0766(11) 5
Co1 O1 2.0992(11) .
Co1 O1 2.0992(11) 2
Co1 N3 2.1502(17) 1_545
Co1 N2 2.1707(17) .
C1 O1 1.2539(19) .
C1 O2 1.2553(18) .
C1 C2 1.5141(19) .
C2 C4 1.369(2) .
C2 C3 1.409(2) .
C3 C5 1.364(2) .
C3 H3A 0.9300 .
C4 C6 1.421(2) .
C4 H4A 0.9300 .
C5 C6 1.418(2) 7_545
C5 N1 1.472(2) .
C6 C5 1.418(2) 7_545
C6 C6 1.420(3) 7_545
C7 N2 1.3402(17) .
C7 C8 1.384(2) .
C7 H7A 0.9300 .
C8 C9 1.3893(19) .
C8 H8A 0.9300 .
C9 C8 1.3892(19) 2
C9 C10 1.481(3) .
C10 C11 1.390(2) .
C10 C11 1.390(2) 2
C11 C12 1.388(2) .
C11 H11A 0.9300 .
C12 N3 1.3409(19) .
C12 H12A 0.9300 .
N1 O4 1.219(2) .
N1 O3 1.225(2) .
N2 C7 1.3402(17) 2
N3 C12 1.3409(19) 2
N3 Co1 2.1503(17) 1_565
O2 Co1 2.0766(11) 5

loop_
_geom_torsion_atom_site_label_1
_geom_torsion_atom_site_label_2
_geom_torsion_atom_site_label_3
_geom_torsion_atom_site_label_4
_geom_torsion
_geom_torsion_site_symmetry_1
_geom_torsion_site_symmetry_4
O1 C1 C2 C4 25.4(2) . .
O2 C1 C2 C4 -156.45(15) . .
O1 C1 C2 C3 -156.51(14) . .
O2 C1 C2 C3 21.6(2) . .
C4 C2 C3 C5 3.0(2) . .
C1 C2 C3 C5 -175.09(14) . .
C3 C2 C4 C6 -1.7(2) . .
C1 C2 C4 C6 176.40(14) . .
C2 C3 C5 C6 -1.9(3) . 7_545
C2 C3 C5 N1 176.00(15) . .
C2 C4 C6 C5 -178.79(15) . 7_545
C2 C4 C6 C6 -0.8(3) . 7_545
N2 C7 C8 C9 -1.9(3) . .
C7 C8 C9 C8 0.87(12) . 2
C7 C8 C9 C10 -179.13(12) . .
C8 C9 C10 C11 -47.88(12) 2 .
C8 C9 C10 C11 132.12(12) . .
C8 C9 C10 C11 132.12(12) 2 2
C8 C9 C10 C11 -47.88(12) . 2
C11 C10 C11 C12 0.45(11) 2 .
C9 C10 C11 C12 -179.55(11) . .
C10 C11 C12 N3 -1.0(2) . .
C3 C5 N1 O4 48.9(2) . .
C6 C5 N1 O4 -133.11(17) 7_545 .
C3 C5 N1 O3 -127.96(17) . .
C6 C5 N1 O3 50.0(2) 7_545 .
C8 C7 N2 C7 0.95(13) . 2
C8 C7 N2 Co1 -179.05(13) . .
C11 C12 N3 C12 0.49(12) . 2
C11 C12 N3 Co1 -179.51(12) . 1_565
O2 C1 O1 Co1 21.2(2) . .
C2 C1 O1 Co1 -160.89(10) . .
O1 C1 O2 Co1 -108.61(16) . 5
C2 C1 O2 Co1 73.46(18) . 5
